data_7212730
loop_
_publ_author_name
'Xie, Yi-Ming'
'Yu, Rong-Ming'
'Wu, Xiao-Yuan'
'Wang, Fei'
'Chen, Shan-Ci'
'Lu, Can-Zhong'

_publ_section_title
;
 A new IR non-linear optical material with 2D 3-fold interpenetrated
 topology
;
_journal_issue 11
_journal_name_full CrystEngComm
_journal_page_first 3490
_journal_paper_doi 10.1039/c004554c
_journal_volume 12
_journal_year 2010
_chemical_formula_moiety 'C40 H0 Ag4 N16 O40 Si W12'
_chemical_formula_sum 'C40 H0 Ag4 N16 O40 Si W12'
_chemical_formula_weight 4010.33
_chemical_name_systematic
;
?
;
_space_group_IT_number 5
_symmetry_cell_setting monoclinic
_symmetry_space_group_name_Hall 'C 2y'
_symmetry_space_group_name_H-M 'C 1 2 1'
_atom_sites_solution_primary direct
_atom_sites_solution_secondary difmap
_audit_creation_method SHELXL-97
_cell_angle_alpha 90.00
_cell_angle_beta 110.119(2)
_cell_angle_gamma 90.00
_cell_formula_units_Z 4
_cell_length_a 26.172(5)
_cell_length_b 15.846(3)
_cell_length_c 20.566(7)
_cell_measurement_reflns_used 12328
_cell_measurement_temperature 293(2)
_cell_measurement_theta_max 27.4797
_cell_measurement_theta_min 3.0254
_cell_volume 8009(3)
_computing_cell_refinement 'CrystalClear (Rigaku/MSC Inc., 2005)'
_computing_data_collection 'CrystalClear (Rigaku/MSC Inc., 2005)'
_computing_data_reduction 'CrystalClear (Rigaku/MSC Inc., 2005)'
_computing_molecular_graphics SHELXL
_computing_publication_material SHELXL
_computing_structure_refinement 'SHELXL-97 (Sheldrick, 1997)'
_computing_structure_solution 'SHELXS-97 (Sheldrick, 1990)'
_diffrn_ambient_temperature 293(2)
_diffrn_detector_area_resol_mean 14.6306
_diffrn_measured_fraction_theta_full 0.989
_diffrn_measured_fraction_theta_max 0.989
_diffrn_measurement_device_type 'Mercury70 '
_diffrn_measurement_method CCD_Profile_fitting
_diffrn_radiation_monochromator graphite
_diffrn_radiation_source 'fine-focus sealed tube'
_diffrn_radiation_type MoK\a
_diffrn_radiation_wavelength 0.71073
_diffrn_reflns_av_R_equivalents 0.0308
_diffrn_reflns_av_sigmaI/netI 0.0558
_diffrn_reflns_limit_h_max 33
_diffrn_reflns_limit_h_min -33
_diffrn_reflns_limit_k_max 20
_diffrn_reflns_limit_k_min -20
_diffrn_reflns_limit_l_max 26
_diffrn_reflns_limit_l_min -25
_diffrn_reflns_number 31107
_diffrn_reflns_theta_full 27.48
_diffrn_reflns_theta_max 27.48
_diffrn_reflns_theta_min 2.01
_exptl_absorpt_coefficient_mu 18.212
_exptl_absorpt_correction_T_max 0.2632
_exptl_absorpt_correction_T_min 0.0607
_exptl_absorpt_correction_type multi-scan
_exptl_absorpt_process_details 'CrystalClear, Rigaku, 2002'
_exptl_crystal_colour White
_exptl_crystal_density_diffrn 3.326
_exptl_crystal_density_method 'not measured'
_exptl_crystal_description Prism
_exptl_crystal_F_000 7048
_exptl_crystal_size_max 0.30
_exptl_crystal_size_mid 0.15
_exptl_crystal_size_min 0.10
_refine_diff_density_max 4.343
_refine_diff_density_min -2.536
_refine_diff_density_rms 0.294
_refine_ls_abs_structure_details 'Flack H D (1983), Acta Cryst. A39, 876-881'
_refine_ls_abs_structure_Flack 0.001(1)
_refine_ls_extinction_method none
_refine_ls_goodness_of_fit_ref 1.067
_refine_ls_hydrogen_treatment constr
_refine_ls_matrix_type full
_refine_ls_number_parameters 1018
_refine_ls_number_reflns 17863
_refine_ls_number_restraints 39
_refine_ls_restrained_S_all 1.067
_refine_ls_R_factor_all 0.0489
_refine_ls_R_factor_gt 0.0451
_refine_ls_shift/su_max 0.004
_refine_ls_shift/su_mean 0.001
_refine_ls_structure_factor_coef Fsqd
_refine_ls_weighting_details 'calc w=1/[\s^2^(Fo^2^)+(0.0638P)^2^+0.0000P] where P=(Fo^2^+2Fc^2^)/3'
_refine_ls_weighting_scheme calc
_refine_ls_wR_factor_gt 0.1113
_refine_ls_wR_factor_ref 0.1142
_reflns_number_gt 16092
_reflns_number_total 17863
_reflns_threshold_expression >2sigma(I)
_cod_data_source_file c004554c.txt
_cod_data_source_block d
_cod_depositor_comments
;
The following automatic conversions were performed:

'_exptl_absorpt_correction_type' value 'Multi-scan' changed to
'multi-scan' according to
/home/saulius/struct/CIF-dictionaries/cif_core.dic dictionary named
'cif_core.dic' version 2.4.2 from 2011-04-26.

Automatic conversion script
Id: cif_fix_values 1891 2012-01-12 08:04:46Z andrius 
;
_cod_original_sg_symbol_H-M C2
_cod_database_code 7212730

loop_
_symmetry_equiv_pos_as_xyz
'x, y, z'
'-x, y, -z'
'x+1/2, y+1/2, z'
'-x+1/2, y+1/2, -z'

loop_
_atom_site_label
_atom_site_type_symbol
_atom_site_fract_x
_atom_site_fract_y
_atom_site_fract_z
_atom_site_U_iso_or_equiv
_atom_site_adp_type
_atom_site_occupancy
_atom_site_symmetry_multiplicity
_atom_site_calc_flag
_atom_site_refinement_flags
W1 W 0.89296(2) 0.44539(4) 1.11781(3) 0.02698(14) Uani 1 1 d .
W2 W 0.94051(3) 0.41533(5) 1.36977(3) 0.03281(16) Uani 1 1 d .
W3 W 0.86437(2) 0.29260(4) 1.23496(3) 0.02603(14) Uani 1 1 d .
W4 W 0.92160(2) 0.22093(5) 1.10514(3) 0.03067(16) Uani 1 1 d .
W5 W 1.02235(2) 0.12351(4) 1.23603(4) 0.03009(15) Uani 1 1 d .
W6 W 0.96896(2) 0.20823(4) 1.36740(3) 0.02415(13) Uani 1 1 d .
W7 W 1.10923(2) 0.24887(4) 1.38182(3) 0.02429(13) Uani 1 1 d .
W8 W 1.05420(2) 0.25733(5) 1.12804(3) 0.03566(17) Uani 1 1 d .
W9 W 1.13594(2) 0.39162(5) 1.27232(3) 0.02813(15) Uani 1 1 d .
W10 W 1.08303(2) 0.45829(5) 1.39370(3) 0.03112(15) Uani 1 1 d .
W11 W 0.97453(3) 0.56200(4) 1.25364(4) 0.03468(17) Uani 1 1 d .
W12 W 1.02421(2) 0.48294(4) 1.13071(3) 0.02957(15) Uani 1 1 d .
Ag1 Ag 1.03602(6) 0.71534(9) 1.15683(9) 0.0545(4) Uani 1 1 d .
Ag2 Ag 0.79262(8) 1.10992(11) 0.90444(10) 0.0707(6) Uani 1 1 d .
Ag3 Ag 0.53540(5) 1.48174(9) 0.65995(8) 0.0426(3) Uani 1 1 d .
Ag4 Ag 0.29299(7) 1.08568(10) 0.40478(10) 0.0590(5) Uani 1 1 d .
Si1 Si 0.99940(17) 0.3429(3) 1.2493(2) 0.0190(6) Uani 1 1 d .
O1 O 1.1158(4) 0.3521(7) 1.4342(5) 0.035(3) Uani 1 1 d .
O2 O 1.0611(4) 0.1477(8) 1.1722(6) 0.043(3) Uani 1 1 d .
O3 O 1.0130(5) 0.5683(8) 1.1848(8) 0.054(4) Uani 1 1 d .
O4 O 0.9075(5) 0.5369(8) 1.1737(6) 0.043(3) Uani 1 1 d .
O5 O 0.8715(4) 0.3734(7) 1.3068(6) 0.038(3) Uani 1 1 d .
O6 O 0.9649(6) 0.6633(9) 1.2662(8) 0.058(4) Uani 1 1 d .
O7 O 0.9392(4) 0.4983(8) 1.3067(6) 0.042(3) Uani 1 1 d .
O8 O 0.7973(4) 0.2713(8) 1.2131(6) 0.043(3) Uani 1 1 d .
O9 O 0.9478(4) 0.4820(8) 1.0825(6) 0.038(3) Uani 1 1 d .
O10 O 0.8921(4) 0.2055(7) 1.3057(6) 0.035(2) Uani 1 1 d .
O11 O 1.0172(4) 0.4274(6) 1.4051(6) 0.034(3) Uani 1 1 d .
O12 O 0.9556(4) 0.1168(8) 1.1554(6) 0.042(3) Uani 1 1 d .
O13 O 0.9058(4) 0.3343(7) 1.0896(6) 0.039(3) Uani 1 1 d .
O14 O 1.0409(4) 0.5301(7) 1.3222(6) 0.038(3) Uani 1 1 d .
O15 O 0.8651(4) 0.3826(7) 1.1777(6) 0.033(3) Uani 1 1 d .
O16 O 1.0429(5) 0.5464(10) 1.0778(6) 0.060(4) Uani 1 1 d .
O17 O 0.8353(5) 0.4721(12) 1.0555(6) 0.072(5) Uani 1 1 d .
O18 O 0.9644(4) 0.1310(9) 1.4236(6) 0.047(3) Uani 1 1 d .
O19 O 1.0881(4) 0.2338(9) 1.0755(6) 0.042(3) Uani 1 1 d .
O20 O 1.1160(5) 0.5234(8) 1.4601(6) 0.040(3) Uani 1 1 d .
O21 O 0.9167(4) 0.4633(9) 1.4275(6) 0.041(3) Uani 1 1 d .
O22 O 0.8847(5) 0.2268(7) 1.1695(6) 0.042(3) Uani 1 1 d .
O23 O 0.8765(4) 0.1701(8) 1.0391(5) 0.038(3) Uani 1 1 d .
O24 O 1.1582(4) 0.2956(8) 1.3378(6) 0.041(3) Uani 1 1 d .
O25 O 1.1546(4) 0.1869(8) 1.4429(6) 0.041(3) Uani 1 1 d .
O26 O 1.1995(4) 0.4136(9) 1.2703(6) 0.047(3) Uani 1 1 d .
O27 O 0.9585(3) 0.3174(5) 1.2903(4) 0.0196(18) Uani 1 1 d .
O28 O 1.1351(4) 0.4619(8) 1.3440(6) 0.039(3) Uani 1 1 d .
O29 O 1.0302(4) 0.3700(7) 1.1039(5) 0.038(3) Uani 1 1 d .
O30 O 0.9517(4) 0.3004(7) 1.4108(5) 0.034(2) Uani 1 1 d .
O31 O 0.9987(3) 0.2618(6) 1.1976(5) 0.030(2) Uani 1 1 d .
O32 O 0.9844(4) 0.1382(8) 1.2966(5) 0.038(3) Uani 1 1 d .
O33 O 1.0901(4) 0.4647(7) 1.2053(5) 0.037(3) Uani 1 1 d .
O34 O 1.0830(4) 0.1701(8) 1.3075(6) 0.038(3) Uani 1 1 d .
O35 O 1.0357(5) 0.0169(8) 1.2458(7) 0.049(3) Uani 1 1 d .
O36 O 0.9806(4) 0.2200(8) 1.0706(5) 0.039(3) Uani 1 1 d .
O37 O 1.1087(4) 0.3034(8) 1.2034(5) 0.038(3) Uani 1 1 d .
O38 O 1.0601(3) 0.3513(6) 1.3041(5) 0.028(2) Uani 1 1 d .
O39 O 1.0433(4) 0.2291(7) 1.4014(7) 0.041(3) Uani 1 1 d .
O40 O 0.9795(3) 0.4248(6) 1.2018(5) 0.025(2) Uani 1 1 d .
N1 N 1.1096(6) 0.7270(11) 1.2418(8) 0.054(5) Uani 1 1 d .
N2 N 1.1247(5) 0.6717(10) 1.3004(7) 0.041(4) Uani 1 1 d .
N3 N 0.9631(6) 0.7371(10) 1.0745(9) 0.050(4) Uani 1 1 d .
N4 N 0.9354(5) 0.6813(9) 1.0232(9) 0.048(4) Uani 1 1 d .
N5 N 0.8086(6) 0.9811(10) 0.9151(9) 0.054(4) Uani 1 1 d DU
N6 N 0.7703(6) 0.9258(8) 0.9201(9) 0.046(4) Uani 1 1 d D
N7 N 0.8058(6) 1.2973(12) 0.9036(8) 0.047(4) Uani 1 1 d .
N8 N 0.7701(5) 1.2360(9) 0.8929(8) 0.039(3) Uani 1 1 d .
N9 N 0.6285(5) 1.5263(9) 0.7952(8) 0.039(4) Uani 1 1 d .
N10 N 0.6095(5) 1.4749(9) 0.7415(8) 0.037(3) Uani 1 1 d .
N11 N 0.4400(6) 1.5147(10) 0.5239(9) 0.049(4) Uani 1 1 d .
N12 N 0.4631(5) 1.4628(9) 0.5772(9) 0.050(4) Uani 1 1 d .
N13 N 0.2705(6) 1.2729(12) 0.4150(9) 0.061(5) Uani 1 1 d .
N14 N 0.3102(6) 1.2117(10) 0.4167(9) 0.050(4) Uani 1 1 d .
N15 N 0.2696(5) 0.9612(9) 0.3957(9) 0.053(5) Uani 1 1 d D
N16 N 0.3051(5) 0.8942(8) 0.4084(7) 0.034(3) Uani 1 1 d D
C1 C 1.1393(10) 0.8516(15) 1.2052(9) 0.065(7) Uani 1 1 d .
C2 C 1.1408(6) 0.7904(11) 1.2562(8) 0.033(3) Uani 1 1 d U
C3 C 1.1804(6) 0.7850(10) 1.3222(8) 0.030(3) Uani 1 1 d .
C4 C 1.1678(6) 0.7082(14) 1.3479(10) 0.048(5) Uani 1 1 d .
C5 C 1.1939(7) 0.6549(11) 1.4167(9) 0.042(4) Uani 1 1 d .
C6 C 0.9480(9) 0.8768(13) 1.1162(11) 0.061(6) Uani 1 1 d .
C7 C 0.9353(7) 0.7995(13) 1.0607(9) 0.043(5) Uani 1 1 d .
C8 C 0.8888(6) 0.7999(9) 0.9992(8) 0.025(3) Uani 1 1 d .
C9 C 0.8904(7) 0.7179(12) 0.9755(10) 0.046(5) Uani 1 1 d .
C10 C 0.8535(8) 0.6691(11) 0.9144(12) 0.056(6) Uani 1 1 d .
C11 C 0.9070(8) 0.9877(14) 0.9490(12) 0.056(6) Uani 1 1 d .
C12 C 0.8560(6) 0.9428(10) 0.9460(8) 0.027(3) Uani 1 1 d U
C13 C 0.8469(6) 0.8590(10) 0.9706(8) 0.034(4) Uani 1 1 d .
C14 C 0.7906(6) 0.8527(15) 0.9509(8) 0.050(5) Uani 1 1 d .
C15 C 0.7556(8) 0.7763(15) 0.9593(11) 0.064(6) Uani 1 1 d .
C16 C 0.8138(8) 1.4502(15) 0.8876(9) 0.049(5) Uani 1 1 d .
C17 C 0.7829(5) 1.3782(9) 0.8777(7) 0.023(3) Uani 1 1 d U
C18 C 0.7258(6) 1.3616(10) 0.8532(8) 0.027(3) Uani 1 1 d .
C19 C 0.7205(5) 1.2699(9) 0.8625(7) 0.024(3) Uani 1 1 d .
C20 C 0.6719(6) 1.2169(13) 0.8503(11) 0.056(6) Uani 1 1 d .
C21 C 0.7010(8) 1.5373(13) 0.9135(9) 0.051(5) Uani 1 1 d .
C22 C 0.6701(5) 1.4941(9) 0.8456(8) 0.022(3) Uani 1 1 d .
C23 C 0.6840(5) 1.4204(8) 0.8227(7) 0.018(3) Uani 1 1 d .
C24 C 0.6450(6) 1.4096(9) 0.7583(8) 0.032(4) Uani 1 1 d .
C25 C 0.6362(9) 1.3360(12) 0.7009(10) 0.063(7) Uani 1 1 d .
C26 C 0.3573(7) 1.5265(13) 0.4157(10) 0.054(6) Uani 1 1 d .
C27 C 0.3943(6) 1.4776(9) 0.4795(8) 0.024(3) Uani 1 1 d U
C28 C 0.3895(6) 1.4006(10) 0.5024(8) 0.031(4) Uani 1 1 d .
C29 C 0.4335(6) 1.3863(12) 0.5668(10) 0.041(4) Uani 1 1 d .
C30 C 0.4486(8) 1.3155(14) 0.6130(10) 0.059(6) Uani 1 1 d .
C31 C 0.2583(6) 1.4109(16) 0.4564(10) 0.054(6) Uani 1 1 d .
C32 C 0.2919(6) 1.3430(10) 0.4471(9) 0.033(4) Uani 1 1 d U
C33 C 0.3499(6) 1.3330(12) 0.4682(8) 0.036(4) Uani 1 1 d .
C34 C 0.3605(8) 1.2485(13) 0.4497(10) 0.051(5) Uani 1 1 d .
C35 C 0.4105(8) 1.2028(11) 0.4557(10) 0.046(5) Uani 1 1 d .
C36 C 0.1671(8) 0.9788(13) 0.3484(12) 0.058(6) Uani 1 1 d .
C37 C 0.2192(6) 0.9279(12) 0.3664(10) 0.042(5) Uani 1 1 d .
C38 C 0.2246(5) 0.8425(9) 0.3582(8) 0.027(3) Uani 1 1 d .
C39 C 0.2798(6) 0.8223(11) 0.3878(7) 0.028(3) Uani 1 1 d .
C40 C 0.3116(6) 0.7391(11) 0.3942(10) 0.038(4) Uani 1 1 d .

loop_
_atom_site_aniso_label
_atom_site_aniso_U_11
_atom_site_aniso_U_22
_atom_site_aniso_U_33
_atom_site_aniso_U_23
_atom_site_aniso_U_13
_atom_site_aniso_U_12
W1 0.0168(2) 0.0332(3) 0.0262(3) 0.0114(3) 0.0015(2) -0.0025(2)
W2 0.0252(3) 0.0496(4) 0.0284(3) 0.0023(3) 0.0152(2) 0.0070(3)
W3 0.0124(2) 0.0394(4) 0.0260(3) -0.0035(3) 0.0062(2) -0.0049(2)
W4 0.0190(3) 0.0511(4) 0.0185(3) 0.0015(3) 0.0021(2) -0.0176(3)
W5 0.0224(3) 0.0295(3) 0.0387(4) 0.0065(3) 0.0109(3) 0.0017(2)
W6 0.0271(3) 0.0243(3) 0.0221(3) 0.0076(2) 0.0097(2) 0.0012(2)
W7 0.0158(2) 0.0295(3) 0.0223(3) 0.0042(3) -0.0002(2) -0.0019(2)
W8 0.0200(3) 0.0678(5) 0.0219(3) -0.0009(3) 0.0106(2) 0.0011(3)
W9 0.0132(2) 0.0458(4) 0.0242(3) -0.0085(3) 0.0049(2) -0.0095(2)
W10 0.0237(3) 0.0460(4) 0.0210(3) 0.0000(3) 0.0043(2) -0.0186(3)
W11 0.0274(3) 0.0301(3) 0.0480(4) 0.0175(3) 0.0147(3) 0.0022(3)
W12 0.0293(3) 0.0335(4) 0.0269(3) 0.0112(3) 0.0110(3) -0.0027(3)
Ag1 0.0361(7) 0.0345(7) 0.0662(10) 0.0118(7) -0.0166(7) -0.0081(6)
Ag2 0.0949(14) 0.0416(9) 0.0737(12) 0.0165(9) 0.0267(11) 0.0438(10)
Ag3 0.0304(6) 0.0322(7) 0.0465(8) -0.0055(6) -0.0108(5) 0.0033(5)
Ag4 0.0702(11) 0.0361(8) 0.0704(11) -0.0126(8) 0.0239(9) -0.0318(8)
Si1 0.0105(12) 0.0253(15) 0.0206(14) 0.0026(12) 0.0046(11) -0.0022(11)
O1 0.033(6) 0.046(6) 0.025(5) -0.006(5) 0.010(4) -0.022(5)
O2 0.026(5) 0.065(8) 0.040(6) 0.010(6) 0.016(5) 0.002(5)
O3 0.046(7) 0.038(7) 0.082(10) -0.013(7) 0.027(7) -0.026(6)
O4 0.042(6) 0.045(7) 0.043(7) 0.008(6) 0.014(5) 0.001(5)
O5 0.027(5) 0.045(7) 0.037(6) -0.006(5) 0.003(5) 0.008(5)
O6 0.059(8) 0.036(7) 0.090(11) -0.015(7) 0.039(8) -0.002(7)
O7 0.026(5) 0.051(7) 0.056(8) 0.017(6) 0.021(5) 0.004(5)
O8 0.021(5) 0.049(8) 0.064(8) 0.018(6) 0.023(5) 0.006(5)
O9 0.024(5) 0.050(7) 0.047(7) -0.017(6) 0.019(5) -0.008(5)
O10 0.023(5) 0.041(6) 0.036(6) -0.007(5) 0.006(4) -0.008(5)
O11 0.023(5) 0.032(6) 0.044(6) 0.019(5) 0.006(4) -0.003(4)
O12 0.025(5) 0.051(7) 0.041(6) -0.007(6) 0.001(5) -0.002(5)
O13 0.028(5) 0.046(7) 0.042(6) -0.004(5) 0.013(5) -0.027(5)
O14 0.039(6) 0.040(6) 0.044(6) -0.006(5) 0.025(5) -0.019(5)
O15 0.046(6) 0.026(5) 0.042(6) -0.007(5) 0.033(5) -0.006(5)
O16 0.061(8) 0.092(12) 0.023(6) -0.003(7) 0.007(6) -0.050(8)
O17 0.049(7) 0.144(16) 0.025(6) 0.043(8) 0.014(6) 0.015(9)
O18 0.032(6) 0.065(9) 0.034(6) 0.026(7) 0.000(5) -0.018(6)
O19 0.031(5) 0.065(9) 0.034(6) -0.021(6) 0.015(5) -0.014(6)
O20 0.060(7) 0.042(7) 0.023(6) 0.003(5) 0.023(5) 0.004(6)
O21 0.036(6) 0.055(8) 0.032(6) -0.003(6) 0.014(5) -0.007(6)
O22 0.068(8) 0.027(6) 0.044(7) -0.001(5) 0.035(6) 0.003(6)
O23 0.039(6) 0.047(7) 0.027(6) -0.022(5) 0.010(5) -0.030(5)
O24 0.040(6) 0.056(7) 0.035(6) -0.010(6) 0.023(5) -0.010(6)
O25 0.030(5) 0.054(8) 0.035(6) 0.015(6) 0.005(5) 0.025(5)
O26 0.020(5) 0.077(9) 0.045(7) 0.013(7) 0.013(5) -0.018(6)
O27 0.023(4) 0.021(4) 0.017(4) -0.004(4) 0.009(3) -0.002(3)
O28 0.045(6) 0.042(7) 0.041(7) 0.000(6) 0.027(5) -0.016(5)
O29 0.033(6) 0.046(7) 0.030(6) 0.001(5) 0.005(5) -0.001(5)
O30 0.028(5) 0.039(6) 0.033(6) -0.006(5) 0.007(4) -0.003(5)
O31 0.013(4) 0.044(6) 0.036(5) -0.007(5) 0.012(4) -0.008(4)
O32 0.029(5) 0.052(7) 0.033(6) -0.018(6) 0.012(5) -0.026(5)
O33 0.040(6) 0.035(6) 0.027(6) -0.008(5) 0.000(5) 0.000(5)
O34 0.027(5) 0.049(7) 0.042(6) -0.006(6) 0.015(5) -0.017(5)
O35 0.044(7) 0.042(7) 0.056(8) -0.032(6) 0.010(6) -0.006(6)
O36 0.032(5) 0.058(8) 0.023(5) 0.005(5) 0.005(4) -0.010(5)
O37 0.023(5) 0.049(7) 0.032(6) -0.010(5) -0.003(4) 0.017(5)
O38 0.018(4) 0.036(5) 0.037(6) -0.013(5) 0.018(4) -0.012(4)
O39 0.028(5) 0.029(6) 0.064(8) -0.017(6) 0.015(5) -0.012(5)
O40 0.018(4) 0.022(5) 0.032(5) 0.009(4) 0.004(4) -0.006(3)
N1 0.060(10) 0.050(10) 0.036(8) 0.013(8) -0.005(7) -0.018(8)
N2 0.032(7) 0.044(9) 0.030(7) -0.006(7) -0.010(6) -0.008(6)
N3 0.038(7) 0.032(8) 0.057(10) 0.004(8) -0.015(7) 0.001(7)
N4 0.027(7) 0.015(6) 0.079(11) 0.003(7) -0.013(7) 0.007(5)
N5 0.048(6) 0.051(6) 0.056(6) 0.002(4) 0.008(4) 0.006(4)
N6 0.053(9) 0.023(7) 0.064(11) 0.010(7) 0.020(8) 0.022(6)
N7 0.026(7) 0.067(11) 0.039(8) -0.011(8) -0.001(6) 0.017(7)
N8 0.033(7) 0.025(7) 0.045(8) -0.007(6) -0.004(6) 0.017(6)
N9 0.030(7) 0.027(7) 0.054(9) -0.015(7) 0.005(6) 0.017(6)
N10 0.017(5) 0.030(7) 0.048(8) -0.002(6) -0.011(5) 0.010(5)
N11 0.027(7) 0.039(9) 0.065(10) 0.001(8) -0.006(7) -0.013(6)
N12 0.025(7) 0.030(8) 0.067(10) 0.012(8) -0.022(7) -0.009(6)
N13 0.027(7) 0.072(13) 0.068(12) 0.001(10) -0.001(8) -0.018(8)
N14 0.050(9) 0.028(7) 0.056(10) 0.002(7) -0.003(7) -0.025(7)
N15 0.044(8) 0.050(10) 0.073(12) -0.019(9) 0.029(8) -0.031(8)
N16 0.022(6) 0.033(8) 0.050(8) -0.010(7) 0.016(6) -0.013(6)
C1 0.100(18) 0.058(13) 0.016(8) 0.006(9) -0.006(9) -0.013(13)
C2 0.029(5) 0.028(5) 0.035(5) -0.001(4) 0.004(4) -0.006(4)
C3 0.026(7) 0.020(7) 0.041(9) 0.010(7) 0.007(6) 0.001(6)
C4 0.024(7) 0.064(13) 0.050(11) -0.025(10) 0.006(7) -0.019(8)
C5 0.055(10) 0.031(9) 0.035(9) 0.001(8) 0.009(8) 0.010(8)
C6 0.069(13) 0.041(11) 0.048(12) -0.020(10) -0.011(10) -0.003(10)
C7 0.032(9) 0.046(11) 0.035(9) 0.002(9) -0.011(7) 0.002(8)
C8 0.029(7) 0.008(6) 0.032(8) 0.001(6) 0.002(6) 0.004(5)
C9 0.030(8) 0.035(9) 0.055(11) 0.010(9) -0.007(8) 0.003(7)
C10 0.044(10) 0.020(8) 0.074(14) 0.004(9) -0.018(10) -0.001(7)
C11 0.053(11) 0.039(11) 0.084(16) -0.007(12) 0.035(11) -0.005(10)
C12 0.027(5) 0.018(5) 0.031(5) -0.008(4) 0.004(4) 0.003(4)
C13 0.028(8) 0.028(8) 0.036(9) -0.012(7) -0.002(7) 0.009(6)
C14 0.022(7) 0.093(16) 0.022(8) -0.009(9) -0.008(6) 0.006(9)
C15 0.052(12) 0.060(14) 0.067(14) 0.030(12) 0.003(10) -0.012(11)
C16 0.053(11) 0.070(13) 0.023(8) 0.007(9) 0.010(8) -0.022(10)
C17 0.017(4) 0.024(5) 0.027(5) -0.002(4) 0.008(4) 0.006(4)
C18 0.031(7) 0.023(7) 0.026(7) 0.001(6) 0.007(6) 0.010(6)
C19 0.024(6) 0.015(7) 0.027(7) -0.001(6) 0.002(6) 0.009(5)
C20 0.020(7) 0.051(12) 0.074(14) 0.009(11) -0.013(8) -0.007(8)
C21 0.061(11) 0.053(12) 0.034(9) -0.016(9) 0.010(8) 0.036(10)
C22 0.022(6) 0.015(6) 0.030(8) -0.005(6) 0.009(6) 0.007(5)
C23 0.019(6) 0.011(6) 0.028(7) -0.011(5) 0.012(5) 0.000(5)
C24 0.027(7) 0.013(6) 0.042(9) -0.003(6) -0.006(6) 0.004(6)
C25 0.077(14) 0.026(10) 0.049(12) -0.021(9) -0.026(10) 0.016(9)
C26 0.041(10) 0.043(11) 0.061(13) 0.040(10) -0.004(9) -0.006(8)
C27 0.025(4) 0.019(5) 0.026(5) 0.007(4) 0.004(4) -0.008(4)
C28 0.030(7) 0.015(7) 0.039(9) 0.008(7) -0.003(6) -0.010(6)
C29 0.023(7) 0.032(9) 0.060(11) -0.008(9) 0.003(7) -0.012(7)
C30 0.056(12) 0.059(13) 0.043(11) 0.021(11) -0.008(9) -0.024(11)
C31 0.020(7) 0.098(17) 0.043(10) 0.009(11) 0.008(7) 0.003(10)
C32 0.031(5) 0.028(5) 0.038(5) -0.002(4) 0.008(4) -0.005(4)
C33 0.022(7) 0.051(11) 0.029(8) 0.008(8) 0.002(6) -0.010(7)
C34 0.052(10) 0.039(10) 0.059(12) -0.011(9) 0.015(9) -0.036(9)
C35 0.058(11) 0.021(8) 0.055(12) -0.014(9) 0.013(9) -0.001(8)
C36 0.051(11) 0.046(11) 0.086(16) 0.034(11) 0.036(11) 0.038(9)
C37 0.021(7) 0.049(11) 0.055(11) -0.029(9) 0.011(7) -0.016(7)
C38 0.016(6) 0.018(7) 0.039(9) 0.006(6) 0.001(6) -0.005(5)
C39 0.022(7) 0.047(10) 0.017(6) -0.015(6) 0.007(5) 0.002(6)
C40 0.027(7) 0.027(8) 0.069(12) 0.006(8) 0.030(8) 0.003(7)

loop_
_atom_type_symbol
_atom_type_description
_atom_type_scat_dispersion_real
_atom_type_scat_dispersion_imag
_atom_type_scat_source
C C 0.0033 0.0016 'International Tables Vol C Tables 4.2.6.8 and 6.1.1.4'
H H 0.0000 0.0000 'International Tables Vol C Tables 4.2.6.8 and 6.1.1.4'
N N 0.0061 0.0033 'International Tables Vol C Tables 4.2.6.8 and 6.1.1.4'
O O 0.0106 0.0060 'International Tables Vol C Tables 4.2.6.8 and 6.1.1.4'
Si Si 0.0817 0.0704 'International Tables Vol C Tables 4.2.6.8 and 6.1.1.4'
Ag Ag -0.8971 1.1015 'International Tables Vol C Tables 4.2.6.8 and 6.1.1.4'
W W -0.8490 6.8722 'International Tables Vol C Tables 4.2.6.8 and 6.1.1.4'

loop_
_geom_angle_atom_site_label_1
_geom_angle_atom_site_label_2
_geom_angle_atom_site_label_3
_geom_angle
_geom_angle_site_symmetry_3
O17 W1 O4 102.9(7) .
O17 W1 O9 103.4(6) .
O4 W1 O9 88.6(5) .
O17 W1 O15 100.5(6) .
O4 W1 O15 93.0(5) .
O9 W1 O15 155.1(5) .
O17 W1 O13 102.0(7) .
O4 W1 O13 155.2(5) .
O9 W1 O13 86.0(5) .
O15 W1 O13 82.1(4) .
O17 W1 O40 172.1(6) .
O4 W1 O40 72.9(4) .
O9 W1 O40 70.2(4) .
O15 W1 O40 86.5(4) .
O13 W1 O40 82.5(4) .
O21 W2 O7 104.5(6) .
O21 W2 O11 106.3(5) .
O7 W2 O11 87.6(4) .
O21 W2 O5 98.0(5) .
O7 W2 O5 89.2(5) .
O11 W2 O5 155.5(5) .
O21 W2 O30 98.6(5) .
O7 W2 O30 156.8(5) .
O11 W2 O30 87.0(4) .
O5 W2 O30 86.4(5) .
O21 W2 O27 164.7(5) .
O7 W2 O27 86.7(4) .
O11 W2 O27 84.1(4) .
O5 W2 O27 71.5(4) .
O30 W2 O27 70.3(4) .
O8 W3 O15 102.8(5) .
O8 W3 O22 102.7(6) .
O15 W3 O22 84.6(5) .
O8 W3 O5 98.9(5) .
O15 W3 O5 87.5(5) .
O22 W3 O5 158.2(5) .
O8 W3 O10 98.2(5) .
O15 W3 O10 159.0(4) .
O22 W3 O10 91.0(5) .
O5 W3 O10 89.1(5) .
O8 W3 O27 167.5(4) .
O15 W3 O27 86.6(4) .
O22 W3 O27 86.2(4) .
O5 W3 O27 73.1(4) .
O10 W3 O27 72.6(3) .
O23 W4 O13 106.0(6) .
O23 W4 O22 101.8(5) .
O13 W4 O22 86.3(5) .
O23 W4 O36 97.5(5) .
O13 W4 O36 96.0(5) .
O22 W4 O36 159.1(5) .
O23 W4 O12 95.0(5) .
O13 W4 O12 158.7(5) .
O22 W4 O12 85.5(5) .
O36 W4 O12 85.0(5) .
O23 W4 O31 165.2(5) .
O13 W4 O31 87.2(4) .
O22 W4 O31 85.6(4) .
O36 W4 O31 73.9(4) .
O12 W4 O31 72.6(4) .
O35 W5 O32 100.3(6) .
O35 W5 O34 102.0(6) .
O32 W5 O34 86.0(4) .
O35 W5 O12 97.6(5) .
O32 W5 O12 92.7(5) .
O34 W5 O12 160.3(5) .
O35 W5 O2 98.1(6) .
O32 W5 O2 161.5(5) .
O34 W5 O2 87.4(5) .
O12 W5 O2 87.7(5) .
O35 W5 O31 167.8(5) .
O32 W5 O31 88.2(5) .
O34 W5 O31 87.2(4) .
O12 W5 O31 73.1(4) .
O2 W5 O31 74.2(4) .
O18 W6 O30 98.9(6) .
O18 W6 O39 100.4(5) .
O30 W6 O39 94.3(5) .
O18 W6 O10 97.2(5) .
O30 W6 O10 87.9(4) .
O39 W6 O10 161.7(5) .
O18 W6 O32 100.0(6) .
O30 W6 O32 160.8(5) .
O39 W6 O32 85.6(5) .
O10 W6 O32 86.4(4) .
O18 W6 O27 169.3(5) .
O30 W6 O27 75.4(4) .
O39 W6 O27 89.2(4) .
O10 W6 O27 73.8(4) .
O32 W6 O27 85.4(4) .
O25 W7 O34 100.4(6) .
O25 W7 O1 99.8(5) .
O34 W7 O1 159.7(5) .
O25 W7 O39 101.5(5) .
O34 W7 O39 87.7(5) .
O1 W7 O39 86.3(4) .
O25 W7 O24 99.1(5) .
O34 W7 O24 89.4(5) .
O1 W7 O24 89.5(5) .
O39 W7 O24 159.4(5) .
O25 W7 O38 169.6(5) .
O34 W7 O38 86.8(4) .
O1 W7 O38 73.4(4) .
O39 W7 O38 86.2(4) .
O24 W7 O38 73.3(4) .
O19 W8 O37 101.7(5) .
O19 W8 O29 104.0(6) .
O37 W8 O29 86.5(5) .
O19 W8 O2 96.9(6) .
O37 W8 O2 92.3(5) .
O29 W8 O2 158.9(4) .
O19 W8 O36 100.0(5) .
O37 W8 O36 158.3(5) .
O29 W8 O36 87.6(5) .
O2 W8 O36 85.8(5) .
O19 W8 O31 168.0(5) .
O37 W8 O31 86.4(4) .
O29 W8 O31 85.1(4) .
O2 W8 O31 73.8(4) .
O36 W8 O31 72.3(4) .
O26 W9 O28 100.0(6) .
O26 W9 O33 103.7(6) .
O28 W9 O33 91.9(5) .
O26 W9 O37 104.2(6) .
O28 W9 O37 155.6(5) .
O33 W9 O37 85.8(4) .
O26 W9 O24 96.4(5) .
O28 W9 O24 90.1(5) .
O33 W9 O24 159.1(5) .
O37 W9 O24 83.8(5) .
O26 W9 O38 165.7(5) .
O28 W9 O38 72.8(4) .
O33 W9 O38 89.1(4) .
O37 W9 O38 82.8(4) .
O24 W9 O38 71.6(4) .
O20 W10 O11 107.0(5) .
O20 W10 O14 105.1(5) .
O11 W10 O14 86.5(4) .
O20 W10 O1 98.9(5) .
O11 W10 O1 90.5(4) .
O14 W10 O1 155.6(4) .
O20 W10 O28 98.6(5) .
O11 W10 O28 154.3(5) .
O14 W10 O28 84.3(5) .
O1 W10 O28 88.0(5) .
O20 W10 O38 164.7(5) .
O11 W10 O38 85.2(4) .
O14 W10 O38 84.5(4) .
O1 W10 O38 71.1(4) .
O28 W10 O38 70.1(4) .
O6 W11 O14 107.0(6) .
O6 W11 O7 106.8(6) .
O14 W11 O7 86.2(4) .
O6 W11 O4 100.6(6) .
O14 W11 O4 152.4(5) .
O7 W11 O4 84.6(5) .
O6 W11 O3 101.7(6) .
O14 W11 O3 89.1(5) .
O7 W11 O3 151.3(5) .
O4 W11 O3 86.5(5) .
O6 W11 O40 164.2(6) .
O14 W11 O40 85.1(4) .
O7 W11 O40 83.7(4) .
O4 W11 O40 68.0(4) .
O3 W11 O40 67.7(4) .
O16 W12 O3 95.4(7) .
O16 W12 O33 103.3(6) .
O3 W12 O33 85.0(5) .
O16 W12 O29 107.8(7) .
O3 W12 O29 156.6(5) .
O33 W12 O29 87.0(4) .
O16 W12 O9 98.9(6) .
O3 W12 O9 87.9(5) .
O33 W12 O9 157.2(5) .
O29 W12 O9 91.1(5) .
O16 W12 O40 163.5(6) .
O3 W12 O40 72.3(5) .
O33 W12 O40 86.9(4) .
O29 W12 O40 85.4(4) .
O9 W12 O40 70.3(4) .
N3 Ag1 N1 165.5(7) .
N3 Ag1 O3 96.5(5) .
N1 Ag1 O3 96.5(5) .
N5 Ag2 N8 175.3(6) .
N12 Ag3 N10 168.7(6) .
N15 Ag4 N14 174.6(6) .
O40 Si1 O38 113.4(6) .
O40 Si1 O27 112.6(5) .
O38 Si1 O27 109.0(5) .
O40 Si1 O31 107.9(6) .
O38 Si1 O31 107.6(5) .
O27 Si1 O31 106.0(5) .
W7 O1 W10 123.6(5) .
W8 O2 W5 120.3(6) .
W12 O3 W11 128.0(6) .
W12 O3 Ag1 116.2(6) .
W11 O3 Ag1 115.2(6) .
W1 O4 W11 128.3(6) .
W3 O5 W2 124.4(5) .
W2 O7 W11 150.7(6) .
W1 O9 W12 126.7(7) .
W3 O10 W6 119.8(5) .
W10 O11 W2 150.8(6) .
W5 O12 W4 120.3(6) .
W4 O13 W1 153.1(7) .
W10 O14 W11 152.1(6) .
W3 O15 W1 154.0(6) .
W4 O22 W3 148.3(7) .
W7 O24 W9 121.4(6) .
Si1 O27 W6 127.0(5) .
Si1 O27 W3 123.7(5) .
W6 O27 W3 93.6(3) .
Si1 O27 W2 120.6(5) .
W6 O27 W2 91.2(3) .
W3 O27 W2 91.1(3) .
W9 O28 W10 126.6(6) .
W12 O29 W8 149.7(6) .
W6 O30 W2 123.0(6) .
Si1 O31 W4 123.3(5) .
Si1 O31 W5 124.4(5) .
W4 O31 W5 94.0(3) .
Si1 O31 W8 122.4(5) .
W4 O31 W8 92.1(3) .
W5 O31 W8 91.7(3) .
W5 O32 W6 148.9(6) .
W9 O33 W12 149.3(6) .
W7 O34 W5 147.9(6) .
W4 O36 W8 121.6(5) .
W8 O37 W9 151.1(6) .
Si1 O38 W7 127.1(5) .
Si1 O38 W9 123.1(5) .
W7 O38 W9 93.5(3) .
Si1 O38 W10 121.2(5) .
W7 O38 W10 91.8(3) .
W9 O38 W10 90.5(3) .
W6 O39 W7 148.0(7) .
Si1 O40 W1 126.2(5) .
Si1 O40 W12 124.8(5) .
W1 O40 W12 92.8(3) .
Si1 O40 W11 120.7(5) .
W1 O40 W11 90.8(3) .
W12 O40 W11 92.0(3) .
C2 N1 N2 108.6(13) .
C2 N1 Ag1 126.4(13) .
N2 N1 Ag1 123.5(11) .
C4 N2 N1 105.6(15) .
C7 N3 N4 103.4(14) .
C7 N3 Ag1 129.3(14) .
N4 N3 Ag1 127.3(11) .
C9 N4 N3 111.8(14) .
C12 N5 N6 105.1(14) .
C12 N5 Ag2 128.3(12) .
N6 N5 Ag2 120.8(11) .
C14 N6 N5 114.2(15) .
N8 N7 C17 114.6(12) .
N7 N8 C19 107.5(13) .
N7 N8 Ag2 122.4(10) .
C19 N8 Ag2 129.0(11) .
N10 N9 C22 112.9(12) .
N9 N10 C24 103.3(11) .
N9 N10 Ag3 128.2(10) .
C24 N10 Ag3 127.7(11) .
N12 N11 C27 109.2(14) .
N11 N12 C29 109.5(13) .
N11 N12 Ag3 127.4(11) .
C29 N12 Ag3 122.8(11) .
C32 N13 N14 112.7(13) .
N13 N14 C34 106.8(15) .
N13 N14 Ag4 122.6(11) .
C34 N14 Ag4 127.1(14) .
C37 N15 N16 106.0(13) .
C37 N15 Ag4 128.9(12) .
N16 N15 Ag4 124.3(10) .
C39 N16 N15 112.2(12) .
N1 C2 C1 121.2(16) .
N1 C2 C3 112.5(16) .
C1 C2 C3 125.5(16) .
C2 C3 C4 103.0(14) .
C2 C3 C38 130.5(14) 1_656
C4 C3 C38 126.5(14) 1_656
N2 C4 C3 110.1(17) .
N2 C4 C5 114.6(17) .
C3 C4 C5 135.2(15) .
N3 C7 C8 118.5(17) .
N3 C7 C6 119.5(15) .
C8 C7 C6 121.7(16) .
C9 C8 C13 125.9(14) .
C9 C8 C7 100.9(14) .
C13 C8 C7 132.8(15) .
N4 C9 C8 105.3(15) .
N4 C9 C10 121.6(17) .
C8 C9 C10 133.1(15) .
N5 C12 C13 110.0(13) .
N5 C12 C11 118.3(15) .
C13 C12 C11 131.6(15) .
C14 C13 C8 132.0(18) .
C14 C13 C12 104.2(15) .
C8 C13 C12 123.4(14) .
N6 C14 C13 106.5(18) .
N6 C14 C15 124.8(15) .
C13 C14 C15 128.7(19) .
C16 C17 C18 134.1(15) .
C16 C17 N7 122.5(14) .
C18 C17 N7 102.6(13) .
C23 C18 C17 126.4(14) .
C23 C18 C19 127.9(14) .
C17 C18 C19 105.5(12) .
N8 C19 C20 119.4(14) .
N8 C19 C18 109.6(13) .
C20 C19 C18 130.7(14) .
N9 C22 C23 107.9(13) .
N9 C22 C21 125.6(13) .
C23 C22 C21 126.1(13) .
C22 C23 C24 104.2(13) .
C22 C23 C18 132.3(14) .
C24 C23 C18 123.4(13) .
N10 C24 C23 111.4(13) .
N10 C24 C25 116.9(13) .
C23 C24 C25 131.7(13) .
C28 C27 N11 109.1(14) .
C28 C27 C26 130.8(14) .
N11 C27 C26 120.1(14) .
C27 C28 C29 109.0(14) .
C27 C28 C33 129.0(14) .
C29 C28 C33 121.8(14) .
C30 C29 N12 124.0(15) .
C30 C29 C28 132.9(15) .
N12 C29 C28 103.1(15) .
N13 C32 C33 106.3(15) .
N13 C32 C31 121.6(16) .
C33 C32 C31 132.1(16) .
C32 C33 C34 107.5(15) .
C32 C33 C28 123.6(16) .
C34 C33 C28 128.9(15) .
N14 C34 C33 106.5(17) .
N14 C34 C35 120.3(17) .
C33 C34 C35 133.1(15) .
N15 C37 C38 108.1(15) .
N15 C37 C36 123.9(17) .
C38 C37 C36 127.9(15) .
C37 C38 C39 107.8(14) .
C37 C38 C3 125.4(13) 1_454
C39 C38 C3 126.8(14) 1_454
N16 C39 C38 105.8(14) .
N16 C39 C40 121.2(13) .
C38 C39 C40 132.8(14) .

loop_
_geom_bond_atom_site_label_1
_geom_bond_atom_site_label_2
_geom_bond_distance
_geom_bond_site_symmetry_2
W1 O17 1.664(12) .
W1 O4 1.808(13) .
W1 O9 1.909(10) .
W1 O15 1.912(10) .
W1 O13 1.920(12) .
W1 O40 2.351(9) .
W2 O21 1.699(12) .
W2 O7 1.839(11) .
W2 O11 1.895(9) .
W2 O5 1.942(10) .
W2 O30 1.987(12) .
W2 O27 2.415(8) .
W3 O8 1.690(10) .
W3 O15 1.854(11) .
W3 O22 1.917(11) .
W3 O5 1.916(11) .
W3 O10 1.955(11) .
W3 O27 2.365(8) .
W4 O23 1.668(10) .
W4 O13 1.846(12) .
W4 O22 1.891(11) .
W4 O36 1.909(10) .
W4 O12 1.988(12) .
W4 O31 2.339(9) .
W5 O35 1.722(14) .
W5 O32 1.855(11) .
W5 O34 1.904(11) .
W5 O12 1.955(10) .
W5 O2 1.953(10) .
W5 O31 2.339(10) .
W6 O18 1.715(11) .
W6 O30 1.846(11) .
W6 O39 1.856(10) .
W6 O10 1.976(9) .
W6 O32 1.980(11) .
W6 O27 2.299(9) .
W7 O25 1.712(10) .
W7 O34 1.908(12) .
W7 O1 1.933(11) .
W7 O39 1.928(11) .
W7 O24 1.951(11) .
W7 O38 2.329(10) .
W8 O19 1.659(11) .
W8 O37 1.857(10) .
W8 O29 1.901(12) .
W8 O2 1.939(12) .
W8 O36 1.972(10) .
W8 O31 2.364(9) .
W9 O26 1.713(10) .
W9 O28 1.854(12) .
W9 O33 1.882(10) .
W9 O37 1.943(11) .
W9 O24 1.982(13) .
W9 O38 2.380(8) .
W10 O20 1.693(12) .
W10 O11 1.882(10) .
W10 O14 1.885(12) .
W10 O1 1.942(12) .
W10 O28 1.966(10) .
W10 O38 2.422(9) .
W11 O6 1.659(13) .
W11 O14 1.892(11) .
W11 O7 1.938(11) .
W11 O4 1.988(12) .
W11 O3 2.002(14) .
W11 O40 2.445(10) .
W12 O16 1.674(13) .
W12 O3 1.838(14) .
W12 O33 1.895(10) .
W12 O29 1.896(12) .
W12 O9 1.902(10) .
W12 O40 2.353(9) .
Ag1 N3 2.099(14) .
Ag1 N1 2.116(15) .
Ag1 O3 2.522(13) .
Ag2 N5 2.080(17) .
Ag2 N8 2.074(13) .
Ag3 N12 2.086(13) .
Ag3 N10 2.085(12) .
Ag4 N15 2.055(14) .
Ag4 N14 2.043(15) .
Si1 O40 1.599(10) .
Si1 O38 1.607(10) .
Si1 O27 1.624(9) .
Si1 O31 1.664(11) .
N1 C2 1.26(2) .
N1 N2 1.43(2) .
N2 C4 1.34(2) .
N3 C7 1.20(2) .
N3 N4 1.38(2) .
N4 C9 1.38(2) .
N5 C12 1.33(2) .
N5 N6 1.363(9) .
N6 C14 1.34(2) .
N7 N8 1.31(2) .
N7 C17 1.44(2) .
N8 C19 1.343(17) .
N9 N10 1.324(19) .
N9 C22 1.321(19) .
N10 C24 1.355(18) .
N11 N12 1.34(2) .
N11 C27 1.363(19) .
N12 C29 1.41(2) .
N13 C32 1.31(2) .
N13 N14 1.41(2) .
N14 C34 1.39(2) .
N15 C37 1.354(19) .
N15 N16 1.374(9) .
N16 C39 1.31(2) .
C1 C2 1.42(3) .
C2 C3 1.40(2) .
C3 C4 1.41(3) .
C3 C38 1.46(2) 1_656
C4 C5 1.58(3) .
C6 C7 1.63(3) .
C7 C8 1.42(2) .
C8 C9 1.39(2) .
C8 C13 1.41(2) .
C9 C10 1.51(3) .
C11 C12 1.49(2) .
C12 C13 1.47(2) .
C13 C14 1.39(2) .
C14 C15 1.56(3) .
C16 C17 1.37(2) .
C17 C18 1.429(19) .
C18 C23 1.410(19) .
C18 C19 1.48(2) .
C19 C20 1.47(2) .
C21 C22 1.52(2) .
C22 C23 1.354(18) .
C23 C24 1.376(19) .
C24 C25 1.62(2) .
C26 C27 1.55(2) .
C27 C28 1.33(2) .
C28 C29 1.44(2) .
C28 C33 1.49(2) .
C29 C30 1.43(3) .
C31 C32 1.44(3) .
C32 C33 1.44(2) .
C33 C34 1.44(3) .
C34 C35 1.46(3) .
C36 C37 1.52(2) .
C37 C38 1.38(2) .
C38 C39 1.398(18) .
C38 C3 1.46(2) 1_454
C39 C40 1.54(2) .
